data_2001461
loop_
_publ_author_name
'Chiba, E.'

_publ_section_title
;
 Structures of \a-phenyl-amino-stilbene derivatives
;
_journal_issue 8
_journal_name_full 'Acta Crystallographica Section C'
_journal_page_first 1511
_journal_page_last 1514
_journal_paper_doi 10.1107/S0108270193002057
_journal_volume 49
_journal_year 1993
_chemical_formula_moiety 'C34 H29 N1'
_chemical_formula_sum 'C34 H29 N'
_chemical_formula_weight 451.6
_chemical_name_systematic ' \a-phenyl-4'-bis(4-methylphenyl)-amino-stilbene'
_space_group_IT_number 14
_symmetry_cell_setting monoclinic
_symmetry_space_group_name_Hall '-P 2yn'
_symmetry_space_group_name_H-M 'P 1 21/n 1'
_cell_angle_alpha 90.00000
_cell_angle_beta 94.220(10)
_cell_angle_gamma 90.00000
_cell_formula_units_Z 8
_cell_length_a 25.126(4)
_cell_length_b 18.960(2)
_cell_length_c 11.014(2)
_cell_measurement_reflns_used 20
_cell_measurement_temperature 296
_cell_measurement_theta_max 30.0
_cell_measurement_theta_min 18.5
_cell_volume 5232.7(14)
_computing_data_collection 'MXC^3^ control'
_computing_data_reduction 'Mac Science software'
_computing_structure_refinement 'DS*SYSTEM (Okada & Koyama, 1991)'
_computing_structure_solution 'MULTAN78 (Main, Hull, Lessinger, Germain, Declercq & Woolfson, 1978)'
_diffrn_ambient_temperature 296
_diffrn_measurement_device 'Mac Science MXC^3^ four-circle diffractometer'
_diffrn_measurement_method '\w-2\q scans of speed 4\% min^-1^ and \w-scan width (1.31 + 0.5tan\q)\%'
_diffrn_radiation_monochromator 'Pyrolitic graphite'
_diffrn_radiation_source xray_tube
_diffrn_radiation_type 'Cu K\a'
_diffrn_radiation_wavelength 1.5418
_diffrn_reflns_limit_h_max 28
_diffrn_reflns_limit_h_min -28
_diffrn_reflns_limit_k_max 21
_diffrn_reflns_limit_k_min 0
_diffrn_reflns_limit_l_max 12
_diffrn_reflns_limit_l_min 0
_diffrn_reflns_number 9830
_diffrn_reflns_theta_max 65.0
_diffrn_reflns_theta_min 1.5
_diffrn_standards_decay_% +-3.1
_diffrn_standards_interval_count 100
_diffrn_standards_number 3
_exptl_absorpt_coefficient_mu .466
_exptl_absorpt_correction_type none
_exptl_crystal_colour pale-yellow
_exptl_crystal_density_diffrn 1.146
_exptl_crystal_description plate
_exptl_crystal_F_000 1920
_exptl_crystal_size_max 0.51
_exptl_crystal_size_mid 0.35
_exptl_crystal_size_min 0.10
_refine_diff_density_max 0.192
_refine_diff_density_min -0.038
_refine_ls_goodness_of_fit_all 2.29
_refine_ls_goodness_of_fit_obs 2.29
_refine_ls_hydrogen_treatment '46 H atoms refined'
_refine_ls_matrix_type full
_refine_ls_number_constraints 0
_refine_ls_number_parameters 815
_refine_ls_number_reflns 5469
_refine_ls_number_restraints 1
_refine_ls_R_factor_all 0.079
_refine_ls_R_factor_obs 0.079
_refine_ls_shift/esd_max 0.31
_refine_ls_shift/esd_mean 0.028
_refine_ls_structure_factor_coef F
_refine_ls_weighting_scheme unit
_refine_ls_wR_factor_all 0.076
_refine_ls_wR_factor_obs 0.076
_reflns_number_observed 5469
_reflns_number_total 9830
_reflns_observed_criterion F~o~>3\s(F~o~)
_cod_data_source_file as1045.cif
_cod_data_source_block compound_A
_cod_depositor_comments
;
 Marking attached hydrogen atoms.

 Antanas Vaitkus,
 2017-08-02
;
_cod_original_cell_volume 5232.3(14)
_cod_original_formula_sum 'C34 H29 N1'
_cod_database_code 2001461

loop_
_symmetry_equiv_pos_as_xyz
x,y,z
-x+1/2,y+1/2,-z+1/2
-x,-y,-z
x+1/2,-y+1/2,z+1/2

loop_
_atom_site_aniso_label
_atom_site_aniso_U_11
_atom_site_aniso_U_22
_atom_site_aniso_U_33
_atom_site_aniso_U_12
_atom_site_aniso_U_13
_atom_site_aniso_U_23
_atom_site_aniso_type_symbol
N(1) .046(3) .107(4) .049(3) .017(3) .012(2) .010(3) N
C(1) .047(3) .069(4) .044(3) .007(3) .011(2) .008(3) C
C(2) .045(3) .065(4) .050(3) -.002(3) .009(3) .006(3) C
C(3) .050(3) .062(4) .049(3) -.003(3) .014(3) .001(3) C
C(4) .041(3) .063(3) .050(3) .005(3) .009(2) .014(3) C
C(5) .046(3) .079(4) .051(3) -.003(3) .004(3) .005(3) C
C(6) .053(3) .083(4) .050(3) .004(3) .013(3) .001(3) C
C(7) .041(3) .070(4) .055(3) .004(3) .004(3) .009(3) C
C(8) .041(3) .050(3) .057(3) .002(2) .010(2) .003(3) C
C(11) .047(3) .073(4) .047(3) .013(3) .013(2) .003(3) C
C(12) .066(4) .065(4) .065(4) .002(3) .008(3) .007(3) C
C(13) .077(5) .069(4) .064(4) .016(4) .003(4) .003(3) C
C(14) .063(4) .107(6) .067(4) .025(4) .009(3) -.007(4) C
C(15) .042(4) .149(8) .090(6) -.007(4) .012(4) -.010(5) C
C(16) .058(4) .104(5) .064(4) .001(4) .019(3) .017(4) C
C(17) .075(5) .187(9) .076(5) .031(5) -.022(4) -.001(5) C
C(21) .045(3) .073(4) .049(3) .004(3) .011(2) -.005(3) C
C(22) .098(5) .081(5) .075(5) .032(4) .032(4) .007(4) C
C(23) .113(6) .097(6) .069(5) .027(5) .038(4) -.016(4) C
C(24) .071(4) .088(5) .057(4) -.008(4) .016(3) -.010(4) C
C(25) .058(3) .066(4) .054(3) -.008(3) .007(3) .004(3) C
C(26) .049(3) .068(4) .054(3) .000(3) .009(3) -.009(3) C
C(27) .137(7) .162(8) .044(4) .010(6) .033(4) .005(5) C
C(31) .041(3) .057(3) .062(3) .002(3) .003(3) -.004(3) C
C(32) .054(4) .082(5) .066(4) .013(3) .001(3) .000(4) C
C(33) .060(4) .085(5) .076(5) .025(4) -.013(4) -.011(4) C
C(34) .045(4) .104(6) .104(6) .018(4) .001(4) -.034(5) C
C(35) .051(4) .119(7) .108(6) .012(4) .031(4) -.002(5) C
C(36) .050(3) .080(5) .084(5) .010(3) .022(3) .011(4) C
C(41) .034(3) .052(3) .051(3) -.001(2) .014(2) -.002(3) C
C(42) .052(3) .063(4) .070(4) -.002(3) .011(3) -.011(3) C
C(43) .063(4) .109(6) .063(4) -.008(4) -.001(3) -.026(4) C
C(44) .063(4) .120(7) .053(4) .002(4) .004(3) .017(4) C
C(45) .058(4) .077(5) .075(4) .004(3) .009(3) .027(4) C
C(46) .054(3) .054(4) .063(4) .000(3) .009(3) .002(3) C
N(1)' .037(2) .096(4) .043(2) -.013(2) .010(2) -.013(2) N
C(1)' .039(3) .060(3) .044(3) -.004(2) .010(2) -.013(3) C
C(2)' .040(3) .069(4) .046(3) .001(3) .004(2) -.007(3) C
C(3)' .050(3) .067(4) .044(3) -.005(3) .014(3) -.001(3) C
C(4)' .041(3) .061(3) .049(3) -.007(2) .010(2) -.012(3) C
C(5)' .035(3) .082(4) .048(3) -.002(3) .000(2) -.008(3) C
C(6)' .044(3) .081(4) .040(3) -.006(3) .010(2) -.004(3) C
C(7)' .040(3) .076(4) .048(3) -.012(3) .004(3) -.015(3) C
C(8)' .042(3) .050(3) .053(3) -.008(2) .007(2) -.004(2) C
C(11)' .041(3) .059(3) .041(3) -.010(2) .009(2) -.005(2) C
C(12)' .043(3) .068(4) .056(3) .002(3) .005(3) -.011(3) C
C(13)' .058(3) .058(4) .050(3) -.001(3) .008(3) -.011(3) C
C(14)' .050(3) .057(3) .053(3) -.010(3) .004(3) .007(3) C
C(15)' .050(3) .061(4) .062(4) .005(3) .011(3) .008(3) C
C(16)' .050(3) .054(3) .051(3) -.001(3) .013(3) -.005(3) C
C(17)' .065(4) .098(5) .070(4) -.009(4) -.032(3) -.002(4) C
C(21)' .034(3) .066(3) .038(3) .000(2) .007(2) -.005(3) C
C(22)' .060(4) .058(4) .059(4) -.010(3) .010(3) -.005(3) C
C(23)' .067(4) .066(4) .062(4) -.008(3) .018(3) .015(3) C
C(24)' .053(3) .071(4) .046(3) .007(3) .009(3) .003(3) C
C(25)' .057(3) .054(3) .047(3) .002(3) .001(3) -.006(3) C
C(26)' .044(3) .056(3) .042(3) -.006(2) .006(2) .002(3) C
C(27)' .114(6) .124(6) .036(3) .002(5) .023(3) -.001(4) C
C(31)' .042(3) .065(4) .048(3) -.012(3) .007(2) .003(3) C
C(32)' .054(4) .077(4) .073(4) -.019(3) .013(3) -.010(4) C
C(33)' .065(4) .081(5) .085(5) -.036(4) -.003(4) -.003(4) C
C(34)' .045(4) .111(6) .067(4) -.010(4) .013(3) .016(4) C
C(35)' .044(3) .108(6) .078(5) -.006(4) .017(3) -.009(4) C
C(36)' .043(3) .085(5) .069(4) -.008(3) .012(3) -.008(3) C
C(41)' .030(3) .067(4) .050(3) .000(2) .013(2) .007(3) C
C(42)' .050(4) .074(5) .085(5) .006(3) .013(3) .023(4) C
C(43)' .062(4) .126(7) .075(5) .017(5) .003(4) .047(5) C
C(44)' .065(4) .120(7) .058(4) -.005(4) -.001(3) -.002(4) C
C(45)' .079(5) .093(5) .065(4) -.018(4) -.009(4) -.004(4) C
C(46)' .061(4) .074(4) .052(3) -.015(3) -.001(3) -.001(3) C

loop_
_atom_site_label
_atom_site_fract_x
_atom_site_fract_y
_atom_site_fract_z
_atom_site_U_iso_or_equiv
_atom_site_thermal_displace_type
_atom_site_calc_flag
_atom_site_calc_attached_atom
_atom_site_type_symbol
_atom_site_attached_hydrogens
N(1) .6240(2) .5867(3) .6240(4) .067(3) Uani ? ? N 0
C(1) .5732(2) .6026(3) .6664(5) .053(3) Uani ? ? C 0
C(2) .5688(2) .6370(3) .7760(5) .053(3) Uani ? ? C 0
C(3) .5187(2) .6516(3) .8157(5) .053(3) Uani ? ? C 0
C(4) .4720(2) .6342(3) .7475(5) .051(3) Uani ? ? C 0
C(5) .4773(2) .6011(3) .6357(5) .058(3) Uani ? ? C 0
C(6) .5271(2) .5848(3) .5956(5) .061(4) Uani ? ? C 0
C(7) .4185(2) .6523(3) .7834(5) .056(3) Uani ? ? C 0
C(8) .4017(2) .6593(3) .8960(5) .049(3) Uani ? ? C 0
C(11) .6680(2) .5740(3) .7085(5) .055(3) Uani ? ? C 0
C(12) .6631(3) .5278(3) .8041(6) .065(4) Uani ? ? C 0
C(13) .7052(3) .5171(3) .8908(6) .070(4) Uani ? ? C 0
C(14) .7531(3) .5516(4) .8862(6) .079(5) Uani ? ? C 0
C(15) .7576(3) .5970(5) .7895(7) .093(6) Uani ? ? C 0
C(16) .7162(3) .6082(4) .7019(6) .075(4) Uani ? ? C 0
C(17) .7987(3) .5414(5) .9865(7) .114(6) Uani ? ? C 3
C(21) .6322(2) .5975(3) .4982(5) .055(3) Uani ? ? C 0
C(22) .6578(3) .5471(4) .4340(6) .084(5) Uani ? ? C 0
C(23) .6648(3) .5588(4) .3098(6) .092(5) Uani ? ? C 0
C(24) .6476(3) .6200(4) .2521(6) .072(4) Uani ? ? C 0
C(25) .6232(2) .6707(3) .3183(5) .059(4) Uani ? ? C 0
C(26) .6154(2) .6596(3) .4410(5) .057(3) Uani ? ? C 0
C(27) .6543(3) .6330(5) .1155(6) .113(6) Uani ? ? C 3
C(31) .3475(2) .6857(3) .9167(5) .053(3) Uani ? ? C 0
C(32) .3202(2) .7314(4) .8377(6) .068(4) Uani ? ? C 0
C(33) .2694(3) .7543(4) .8574(7) .074(4) Uani ? ? C 0
C(34) .2453(3) .7336(4) .9587(8) .085(5) Uani ? ? C 0
C(35) .2725(3) .6911(5) 1.0402(8) .091(5) Uani ? ? C 0
C(36) .3236(2) .6672(4) 1.0217(6) .070(4) Uani ? ? C 0
C(41) .4354(2) .6377(3) 1.0069(4) .045(3) Uani ? ? C 0
C(42) .4560(2) .6877(3) 1.0888(6) .061(4) Uani ? ? C 0
C(43) .4873(3) .6673(5) 1.1914(6) .078(5) Uani ? ? C 0
C(44) .4976(3) .5977(5) 1.2142(6) .079(5) Uani ? ? C 0
C(45) .4768(2) .5464(4) 1.1357(6) .070(4) Uani ? ? C 0
C(46) .4456(2) .5666(3) 1.0311(5) .057(3) Uani ? ? C 0
N(1)' .9985(2) .6191(3) .7596(4) .058(3) Uani ? ? N 0
C(1)' 1.0490(2) .6304(3) .7162(4) .047(3) Uani ? ? C 0
C(2)' 1.0538(2) .6559(3) .5994(5) .052(3) Uani ? ? C 0
C(3)' 1.1038(2) .6665(3) .5559(5) .053(3) Uani ? ? C 0
C(4)' 1.1508(2) .6526(3) .6253(5) .050(3) Uani ? ? C 0
C(5)' 1.1449(2) .6281(3) .7436(5) .055(3) Uani ? ? C 0
C(6)' 1.0957(2) .6167(3) .7879(5) .055(3) Uani ? ? C 0
C(7)' 1.2044(2) .6637(3) .5855(5) .055(3) Uani ? ? C 0
C(8)' 1.2213(2) .6638(3) .4738(5) .048(3) Uani ? ? C 0
C(11)' .9538(2) .6040(3) .6764(4) .047(3) Uani ? ? C 0
C(12)' .9563(2) .5478(3) .5960(5) .056(3) Uani ? ? C 0
C(13)' .9146(2) .5354(3) .5100(5) .055(3) Uani ? ? C 0
C(14)' .8694(2) .5766(3) .5017(5) .053(3) Uani ? ? C 0
C(15)' .8666(2) .6316(3) .5863(5) .057(3) Uani ? ? C 0
C(16)' .9080(2) .6444(3) .6735(5) .051(3) Uani ? ? C 0
C(17)' .8233(2) .5632(4) .4045(6) .080(4) Uani ? ? C 3
C(21)' .9904(2) .6274(3) .8868(4) .046(3) Uani ? ? C 0
C(22)' .9625(2) .5766(3) .9462(5) .059(3) Uani ? ? C 0
C(23)' .9549(2) .5852(3) 1.0698(5) .064(4) Uani ? ? C 0
C(24)' .9745(2) .6437(3) 1.1343(5) .056(3) Uani ? ? C 0
C(25)' 1.0012(2) .6940(3) 1.0721(5) .053(3) Uani ? ? C 0
C(26)' 1.0091(2) .6865(3) .9495(4) .047(3) Uani ? ? C 0
C(27)' .9668(3) .6524(4) 1.2709(5) .090(5) Uani ? ? C 3
C(31)' 1.2781(2) .6794(3) .4533(5) .051(3) Uani ? ? C 0
C(32)' 1.3033(2) .7376(3) .5042(6) .067(4) Uani ? ? C 0
C(33)' 1.3570(3) .7500(4) .4844(7) .078(5) Uani ? ? C 0
C(34)' 1.3850(3) .7051(4) .4177(6) .074(4) Uani ? ? C 0
C(35)' 1.3599(2) .6470(4) .3667(6) .076(4) Uani ? ? C 0
C(36)' 1.3064(2) .6345(4) .3817(6) .065(4) Uani ? ? C 0
C(41)' 1.1866(2) .6452(3) .3618(5) .048(3) Uani ? ? C 0
C(42)' 1.1713(2) .6957(4) .2763(6) .069(4) Uani ? ? C 0
C(43)' 1.1370(3) .6752(5) .1743(7) .088(5) Uani ? ? C 0
C(44)' 1.1206(3) .6069(5) .1610(6) .081(5) Uani ? ? C 0
C(45)' 1.1373(3) .5573(4) .2425(6) .080(5) Uani ? ? C 0
C(46)' 1.1700(2) .5757(3) .3435(5) .063(4) Uani ? ? C 0
H(2) .600(2) .658(3) .829(5) .08(2) Uiso ? ? H 0
H(3) .519(2) .676(3) .897(5) .08(2) Uiso ? ? H 0
H(5) .442(2) .586(3) .584(5) .09(2) Uiso ? ? H 0
H(6) .532(2) .554(3) .509(5) .09(2) Uiso ? ? H 0
H(7) .393(2) .667(3) .713(5) .08(2) Uiso ? ? H 0
H(12) .627(2) .504(3) .812(5) .09(2) Uiso ? ? H 0
H(13) .700(2) .486(3) .968(6) .09(2) Uiso ? ? H 0
H(15) .793(3) .613(3) .793(6) .10(2) Uiso ? ? H 0
H(16) .719(2) .643(3) .633(5) .09(2) Uiso ? ? H 0
H(22) .671(2) .497(3) .474(5) .09(2) Uiso ? ? H 0
H(23) .682(3) .520(3) .262(6) .10(2) Uiso ? ? H 0
H(25) .609(2) .723(3) .277(5) .09(2) Uiso ? ? H 0
H(26) .597(2) .699(3) .487(5) .08(2) Uiso ? ? H 0
H(32) .337(2) .745(3) .761(5) .08(2) Uiso ? ? H 0
H(33) .253(2) .789(3) .801(5) .09(2) Uiso ? ? H 0
H(34) .210(2) .759(3) .972(5) .09(2) Uiso ? ? H 0
H(35) .254(2) .674(3) 1.106(6) .09(2) Uiso ? ? H 0
H(36) .341(2) .629(3) 1.079(6) .10(2) Uiso ? ? H 0
H(42) .452(2) .744(3) 1.065(5) .09(2) Uiso ? ? H 0
H(43) .505(2) .706(3) 1.247(6) .09(2) Uiso ? ? H 0
H(44) .524(2) .575(3) 1.283(6) .09(2) Uiso ? ? H 0
H(45) .487(2) .492(3) 1.158(5) .09(2) Uiso ? ? H 0
H(46) .430(2) .529(3) .967(5) .09(2) Uiso ? ? H 0
H(2)' 1.020(2) .665(3) .542(5) .08(2) Uiso ? ? H 0
H(3)' 1.105(2) .682(3) .474(5) .08(2) Uiso ? ? H 0
H(5)' 1.180(2) .619(3) .797(5) .08(2) Uiso ? ? H 0
H(6)' 1.093(2) .599(3) .874(5) .08(2) Uiso ? ? H 0
H(7)' 1.231(2) .671(3) .652(5) .08(2) Uiso ? ? H 0
H(12)' .989(2) .514(3) .609(5) .08(2) Uiso ? ? H 0
H(13)' .919(2) .496(3) .446(5) .08(2) Uiso ? ? H 0
H(15)' .833(2) .662(3) .599(5) .08(2) Uiso ? ? H 0
H(16)' .906(2) .688(3) .737(5) .08(2) Uiso ? ? H 0
H(22)' .946(2) .534(3) .899(5) .08(2) Uiso ? ? H 0
H(23)' .935(2) .543(3) 1.113(5) .08(2) Uiso ? ? H 0
H(25)' 1.013(2) .742(3) 1.116(5) .08(2) Uiso ? ? H 0
H(26)' 1.031(2) .723(3) .904(5) .08(2) Uiso ? ? H 0
H(32)' 1.284(2) .770(3) .563(5) .08(2) Uiso ? ? H 0
H(33)' 1.373(2) .786(3) .526(5) .08(2) Uiso ? ? H 0
H(34)' 1.426(2) .713(3) .409(5) .09(2) Uiso ? ? H 0
H(35)' 1.384(2) .617(3) .321(5) .09(2) Uiso ? ? H 0
H(36)' 1.286(2) .585(3) .342(5) .09(2) Uiso ? ? H 0
H(42)' 1.187(2) .746(3) .294(5) .08(2) Uiso ? ? H 0
H(43)' 1.130(2) .712(3) .112(6) .09(2) Uiso ? ? H 0
H(44)' 1.097(2) .590(3) .078(6) .10(2) Uiso ? ? H 0
H(45)' 1.120(2) .502(3) .235(5) .10(2) Uiso ? ? H 0
H(46)' 1.187(2) .535(3) .407(5) .09(2) Uiso ? ? H 0

loop_
_atom_type_symbol
_atom_type_scat_dispersion_real
_atom_type_scat_dispersion_imag
_atom_type_scat_source
C .017 .009 International_Tables_Vol_IV_Table_2.3.1
H 0 0 International_Tables_Vol_IV_Table_2.3.1
N .029 .018 International_Tables_Vol_IV_Table_2.3.1

loop_
_geom_angle_atom_site_label_1
_geom_angle_atom_site_label_2
_geom_angle_atom_site_label_3
_geom_angle_site_symmetry_1
_geom_angle_site_symmetry_2
_geom_angle_site_symmetry_3
_geom_angle
_geom_angle_publ_flag
C(1) N(1) C(11) . . . 119.9(4) yes
C(1) N(1) C(21) . . . 119.0(4) yes
C(11) N(1) C(21) . . . 120.0(4) yes
N(1) C(1) C(2) . . . 121.1(4) ?
N(1) C(1) C(6) . . . 119.7(5) ?
C(2) C(1) C(6) . . . 119.1(4) ?
C(1) C(2) C(3) . . . 120.0(5) ?
C(2) C(3) C(4) . . . 122.1(5) ?
C(3) C(4) C(5) . . . 116.9(4) ?
C(3) C(4) C(7) . . . 123.6(5) yes
C(4) C(5) C(6) . . . 121.7(5) ?
C(5) C(6) C(1) . . . 120.0(5) ?
C(4) C(7) C(8) . . . 128.8(5) yes
C(7) C(8) C(31) . . . 122.0(4) yes
C(7) C(8) C(41) . . . 122.0(4) yes
N(1) C(11) C(12) . . . 120.0(4) ?
N(1) C(11) C(16) . . . 122.2(5) ?
C(12) C(11) C(16) . . . 117.8(5) ?
C(11) C(12) C(13) . . . 120.7(5) ?
C(12) C(13) C(14) . . . 122.1(6) ?
C(13) C(14) C(15) . . . 116.6(5) ?
C(13) C(14) C(17) . . . 121.3(6) ?
C(15) C(14) C(17) . . . 122.0(6) ?
C(14) C(15) C(16) . . . 122.2(6) ?
C(15) C(16) C(11) . . . 120.7(6) ?
N(1) C(21) C(22) . . . 120.4(5) ?
N(1) C(21) C(26) . . . 120.0(5) ?
C(22) C(21) C(26) . . . 119.6(5) ?
C(21) C(22) C(23) . . . 119.2(6) ?
C(22) C(23) C(24) . . . 121.5(6) ?
C(23) C(24) C(25) . . . 118.8(6) ?
C(23) C(24) C(27) . . . 122.0(6) ?
C(25) C(24) C(27) . . . 119.2(6) ?
C(24) C(25) C(26) . . . 120.4(6) ?
C(25) C(26) C(21) . . . 120.5(5) ?
C(8) C(31) C(32) . . . 122.4(5) ?
C(8) C(31) C(36) . . . 120.1(5) ?
C(32) C(31) C(36) . . . 117.5(5) ?
C(31) C(32) C(33) . . . 121.5(6) ?
C(32) C(33) C(34) . . . 120.6(6) ?
C(33) C(34) C(35) . . . 118.7(6) ?
C(34) C(35) C(36) . . . 121.6(8) ?
C(35) C(36) C(31) . . . 120.1(6) ?
C(8) C(41) C(42) . . . 120.6(5) ?
C(8) C(41) C(46) . . . 120.5(5) ?
C(42) C(41) C(46) . . . 118.9(5) ?
C(41) C(42) C(43) . . . 120.3(6) ?
C(42) C(43) C(44) . . . 120.6(6) ?
C(43) C(44) C(45) . . . 120.6(6) ?
C(44) C(45) C(46) . . . 119.1(6) ?
C(45) C(46) C(41) . . . 120.5(5) ?
C(1)' N(1)' C(11)' . . . 120.0(4) yes
C(1)' N(1)' C(21)' . . . 120.7(4) yes
C(11)' N(1)' C(21)' . . . 119.2(4) yes
N(1)' C(1)' C(2)' . . . 120.8(4) ?
N(1)' C(1)' C(6)' . . . 121.6(4) ?
C(2)' C(1)' C(6)' . . . 117.6(5) ?
C(1)' C(2)' C(3)' . . . 120.8(5) ?
C(2)' C(3)' C(4)' . . . 122.5(5) ?
C(3)' C(4)' C(5)' . . . 115.6(5) ?
C(3)' C(4)' C(7)' . . . 125.1(5) yes
C(4)' C(5)' C(6)' . . . 122.6(5) ?
C(5)' C(6)' C(1)' . . . 120.8(5) ?
C(4)' C(7)' C(8)' . . . 129.9(5) yes
C(7)' C(8)' C(31)' . . . 121.0(5) yes
C(7)' C(8)' C(41)' . . . 123.7(5) yes
N(1)' C(11)' C(12)' . . . 119.5(4) ?
N(1)' C(11)' C(16)' . . . 121.2(4) ?
C(12)' C(11)' C(16)' . . . 119.2(4) ?
C(11)' C(12)' C(13)' . . . 120.0(5) ?
C(12)' C(13)' C(14)' . . . 121.9(5) ?
C(13)' C(14)' C(15)' . . . 117.4(5) ?
C(13)' C(14)' C(17)' . . . 121.8(5) ?
C(15)' C(14)' C(17)' . . . 120.8(5) ?
C(14)' C(15)' C(16)' . . . 121.3(5) ?
C(15)' C(16)' C(11)' . . . 120.0(5) ?
N(1)' C(21)' C(22)' . . . 119.8(5) ?
N(1)' C(21)' C(26)' . . . 120.6(4) ?
C(22)' C(21)' C(26)' . . . 119.6(5) ?
C(21)' C(22)' C(23)' . . . 119.3(5) ?
C(22)' C(23)' C(24)' . . . 121.5(5) ?
C(23)' C(24)' C(25)' . . . 117.7(5) ?
C(23)' C(24)' C(27)' . . . 121.4(5) ?
C(25)' C(24)' C(27)' . . . 120.9(5) ?
C(24)' C(25)' C(26)' . . . 121.6(5) ?
C(25)' C(26)' C(21)' . . . 120.1(5) ?
C(8)' C(31)' C(32)' . . . 121.0(5) ?
C(8)' C(31)' C(36)' . . . 119.9(4) ?
C(32)' C(31)' C(36)' . . . 119.0(5) ?
C(31)' C(32)' C(33)' . . . 119.4(6) ?
C(32)' C(33)' C(34)' . . . 121.5(6) ?
C(33)' C(34)' C(35)' . . . 119.1(5) ?
C(34)' C(35)' C(36)' . . . 120.7(6) ?
C(35)' C(36)' C(31)' . . . 120.2(5) ?
C(8)' C(41)' C(42)' . . . 121.1(5) ?
C(8)' C(41)' C(46)' . . . 119.3(4) ?
C(42)' C(41)' C(46)' . . . 119.6(5) ?
C(41)' C(42)' C(43)' . . . 118.3(6) ?
C(42)' C(43)' C(44)' . . . 120.4(7) ?
C(43)' C(44)' C(45)' . . . 121.0(6) ?
C(44)' C(45)' C(46)' . . . 120.0(7) ?
C(45)' C(46)' C(41)' . . . 120.6(5) ?

loop_
_geom_bond_atom_site_label_1
_geom_bond_atom_site_label_2
_geom_bond_site_symmetry_1
_geom_bond_site_symmetry_2
_geom_bond_distance
_geom_bond_publ_flag
N(1) C(1) . . 1.421(7) yes
N(1) C(11) . . 1.414(6) yes
N(1) C(21) . . 1.430(7) yes
C(1) C(2) . . 1.384(8) ?
C(1) C(6) . . 1.388(7) ?
C(2) C(3) . . 1.391(8) ?
C(3) C(4) . . 1.385(7) ?
C(4) C(5) . . 1.397(8) ?
C(5) C(6) . . 1.392(8) ?
C(4) C(7) . . 1.469(8) yes
C(7) C(8) . . 1.345(8) yes
C(8) C(31) . . 1.485(7) yes
C(8) C(41) . . 1.491(7) yes
C(11) C(12) . . 1.382(9) ?
C(11) C(16) . . 1.378(8) ?
C(12) C(13) . . 1.387(9) ?
C(13) C(14) . . 1.373(10) ?
C(14) C(15) . . 1.381(11) ?
C(14) C(17) . . 1.545(9) ?
C(15) C(16) . . 1.383(9) ?
C(21) C(22) . . 1.375(9) ?
C(21) C(26) . . 1.387(8) ?
C(22) C(23) . . 1.409(10) ?
C(23) C(24) . . 1.378(10) ?
C(24) C(25) . . 1.378(9) ?
C(24) C(27) . . 1.546(9) ?
C(25) C(26) . . 1.396(8) ?
C(31) C(32) . . 1.374(8) ?
C(31) C(36) . . 1.387(9) ?
C(32) C(33) . . 1.380(9) ?
C(33) C(34) . . 1.366(11) ?
C(34) C(35) . . 1.354(11) ?
C(35) C(36) . . 1.389(9) ?
C(41) C(42) . . 1.383(8) ?
C(41) C(46) . . 1.394(8) ?
C(42) C(43) . . 1.383(9) ?
C(43) C(44) . . 1.364(13) ?
C(44) C(45) . . 1.379(11) ?
C(45) C(46) . . 1.398(9) ?
N(1)' C(1)' . . 1.405(8) yes
N(1)' C(11)' . . 1.426(6) yes
N(1)' C(21)' . . 1.438(6) yes
C(1)' C(2)' . . 1.388(7) ?
C(1)' C(6)' . . 1.392(8) ?
C(2)' C(3)' . . 1.391(9) ?
C(3)' C(4)' . . 1.384(8) ?
C(4)' C(5)' . . 1.402(8) ?
C(5)' C(6)' . . 1.378(9) ?
C(4)' C(7)' . . 1.462(8) yes
C(7)' C(8)' . . 1.331(8) yes
C(8)' C(31)' . . 1.491(9) yes
C(8)' C(41)' . . 1.500(7) yes
C(11)' C(12)' . . 1.390(8) ?
C(11)' C(16)' . . 1.380(7) ?
C(12)' C(13)' . . 1.380(8) ?
C(13)' C(14)' . . 1.376(8) ?
C(14)' C(15)' . . 1.403(8) ?
C(14)' C(17)' . . 1.540(8) ?
C(15)' C(16)' . . 1.384(7) ?
C(21)' C(22)' . . 1.384(8) ?
C(21)' C(26)' . . 1.381(8) ?
C(22)' C(23)' . . 1.399(9) ?
C(23)' C(24)' . . 1.388(9) ?
C(24)' C(25)' . . 1.377(8) ?
C(24)' C(27)' . . 1.539(8) ?
C(25)' C(26)' . . 1.387(7) ?
C(31)' C(32)' . . 1.371(9) ?
C(31)' C(36)' . . 1.391(9) ?
C(32)' C(33)' . . 1.404(9) ?
C(33)' C(34)' . . 1.354(10) ?
C(34)' C(35)' . . 1.370(10) ?
C(35)' C(36)' . . 1.387(9) ?
C(41)' C(42)' . . 1.376(8) ?
C(41)' C(46)' . . 1.393(9) ?
C(42)' C(43)' . . 1.420(9) ?
C(43)' C(44)' . . 1.364(12) ?
C(44)' C(45)' . . 1.345(11) ?
C(45)' C(46)' . . 1.380(9) ?
C(2) H(2) . . 1.03(6) ?
C(3) H(3) . . 1.01(6) ?
C(5) H(5) . . 1.05(6) ?
C(6) H(6) . . 1.13(6) ?
C(7) H(7) . . 1.01(5) ?
C(12) H(12) . . 1.02(6) ?
C(13) H(13) . . 1.06(6) ?
C(15) H(15) . . .93(7) ?
C(16) H(16) . . 1.02(6) ?
C(22) H(22) . . 1.09(6) ?
C(23) H(23) . . 1.02(6) ?
C(25) H(25) . . 1.13(6) ?
C(26) H(26) . . 1.04(6) ?
C(32) H(32) . . 1.00(6) ?
C(33) H(33) . . .97(6) ?
C(34) H(34) . . 1.03(6) ?
C(35) H(35) . . .95(7) ?
C(36) H(36) . . 1.04(6) ?
C(42) H(42) . . 1.09(6) ?
C(43) H(43) . . 1.04(6) ?
C(44) H(44) . . 1.05(6) ?
C(45) H(45) . . 1.09(6) ?
C(46) H(46) . . 1.06(6) ?
C(2)' H(2)' . . 1.04(5) ?
C(3)' H(3)' . . .95(6) ?
C(5)' H(5)' . . 1.02(6) ?
C(6)' H(6)' . . 1.01(6) ?
C(7)' H(7)' . . .97(5) ?
C(12)' H(12)' . . 1.04(6) ?
C(13)' H(13)' . . 1.04(6) ?
C(15)' H(15)' . . 1.04(6) ?
C(16)' H(16)' . . 1.08(6) ?
C(22)' H(22)' . . 1.03(6) ?
C(23)' H(23)' . . 1.08(6) ?
C(25)' H(25)' . . 1.06(6) ?
C(26)' H(26)' . . 1.04(6) ?
C(32)' H(32)' . . 1.03(6) ?
C(33)' H(33)' . . .90(6) ?
C(34)' H(34)' . . 1.05(6) ?
C(35)' H(35)' . . 1.01(6) ?
C(36)' H(36)' . . 1.14(6) ?
C(42)' H(42)' . . 1.04(6) ?
C(43)' H(43)' . . .99(6) ?
C(44)' H(44)' . . 1.10(6) ?
C(45)' H(45)' . . 1.14(6) ?
C(46)' H(46)' . . 1.11(6) ?

loop_
_geom_contact_atom_site_label_1
_geom_contact_atom_site_label_2
_geom_contact_distance
_geom_contact_site_symmetry_1
_geom_contact_site_symmetry_2
_geom_contact_publ_flag
? ? ? ? ? ?
